data_4518875
loop_
_publ_author_name
'Alshakova, Iryna D.'
'Albrecht, Martin'

_publ_section_title
;
 Cascade Reductive Friedel--Crafts Alkylation Catalyzed by Robust
 Iridium(III) Hydride Complexes Containing a Protic Triazolylidene Ligand
;
_journal_name_full 'ACS Catalysis'
_journal_page_first 8999
_journal_page_last 9007
_journal_paper_doi 10.1021/acscatal.1c00740
_journal_year 2021
_chemical_formula_moiety 'C24 H27 Ir N4 O, C4 O'
_chemical_formula_sum 'C28 H27 Ir N4 O2'
_chemical_formula_weight 643.73
_space_group_crystal_system monoclinic
_space_group_IT_number 14
_space_group_name_Hall '-P 2ybc'
_space_group_name_H-M_alt 'P 1 21/c 1'
_atom_sites_solution_hydrogens mixed
_atom_sites_solution_primary dual
_audit_creation_date 2019-10-31
_audit_creation_method
;
Olex2 1.3-ac4
(compiled 2019.04.23 svn.r3594 for Rigaku Oxford Diffraction, GUI svn.r5739)
;
_cell_angle_alpha 90
_cell_angle_beta 131.483(4)
_cell_angle_gamma 90
_cell_formula_units_Z 4
_cell_length_a 9.3205(2)
_cell_length_b 24.9862(2)
_cell_length_c 15.3632(3)
_cell_measurement_reflns_used 21454
_cell_measurement_temperature 173.00(10)
_cell_measurement_theta_max 77.1080
_cell_measurement_theta_min 3.5390
_cell_volume 2680.35(18)
_computing_cell_refinement 'CrysAlisPro 1.171.40.61a (Rigaku OD, 2019)'
_computing_data_collection 'CrysAlisPro 1.171.40.61a (Rigaku OD, 2019)'
_computing_data_reduction 'CrysAlisPro 1.171.40.61a (Rigaku OD, 2019)'
_computing_molecular_graphics 'Olex2 (Dolomanov et al., 2009)'
_computing_publication_material 'Olex2 (Dolomanov et al., 2009)'
_computing_structure_refinement 'ShelXL (Sheldrick, 2015)'
_computing_structure_solution 'ShelXT (Sheldrick, 2015)'
_diffrn_ambient_environment N~2~
_diffrn_ambient_temperature 173.00(10)
_diffrn_detector 'Hybrid Pixel Array Detector'
_diffrn_detector_area_resol_mean 10.0000
_diffrn_detector_type HyPix
_diffrn_measured_fraction_theta_full 1.000
_diffrn_measured_fraction_theta_max 0.980
_diffrn_measurement_details
;
List of Runs (angles in degrees, time in seconds):

  # Type    Start    End  Width  t~exp~   \w     \q     \k     \f   Frames
--------------------------------------------------------------------------
  1  \w    -91.00 -35.00   0.50    0.50    --  -18.75 176.00  88.00  112
  2  \w    -60.00  -1.00   0.50    0.50    --  -18.75 114.00 -49.00  118
  3  \w    -90.00 -39.00   0.50    0.50    --  -18.75-176.00  81.00  102
  4  \w     24.00  91.00   0.50    0.50    --   48.53-114.00-140.00  134
  5  \w     99.00 174.00   0.50    1.25    --  107.16 114.00 -49.00  150
  6  \w     35.00 112.00   0.50    1.25    --  107.16-114.00-140.00  154
  7  \w    -66.00  -9.00   0.50    0.50    --  -18.75 125.00  60.00  114
  8  \w    -25.00  23.00   0.50    0.50    --   48.53 -19.00-120.00   96
  9  \w    -25.00  23.00   0.50    0.50    --   48.53 -19.00 -90.00   96
 10  \w    -25.00  23.00   0.50    0.50    --   48.53 -19.00-150.00   96
 11  \w    -24.00  40.00   0.50    0.50    --   48.53 -38.00-180.00  128
 12  \w    -25.00  23.00   0.50    0.50    --   48.53 -19.00 120.00   96
 13  \w     35.00  62.00   0.50    1.25    --  107.16 -57.00-120.00   54
 14  \w     95.00 174.00   0.50    1.25    --  107.16  19.00 120.00  158
 15  \w     35.00  62.00   0.50    1.25    --  107.16 -57.00 -30.00   54
 16  \w     35.00  62.00   0.50    1.25    --  107.16 -57.00-180.00   54
 17  \w     93.00 174.00   0.50    1.25    --  107.16  57.00 120.00  162
 18  \w     95.00 174.00   0.50    1.25    --  107.16  19.00 -60.00  158
 19  \w     35.00  62.00   0.50    1.25    --  107.16 -57.00 -90.00   54
 20  \w     35.00  62.00   0.50    1.25    --  107.16 -57.00 -60.00   54
 21  \w     35.00  62.00   0.50    1.25    --  107.16 -57.00-150.00   54
 22  \w     35.00 110.00   0.50    1.25    --  107.16 -99.00 -90.00  150
 23  \w     35.00 102.00   0.50    1.25    --  107.16 -77.00 -60.00  134
 24  \w     35.00 117.00   0.50    1.25    --  107.16-125.00 -60.00  164
 25  \w     35.00  62.00   0.50    1.25    --  107.16 -57.00  90.00   54
 26  \w     35.00  62.00   0.50    1.25    --  107.16 -57.00 120.00   54
 27  \w     36.00  62.00   0.50    1.25    --  107.16 -57.00  30.00   52
 28  \w     66.00 101.00   0.50    1.25    --  107.16 -77.00-180.00   70
 29  \w     35.00  62.00   0.50    1.25    --  107.16 -57.00  60.00   54
;
_diffrn_measurement_device 'four-circle diffractometer'
_diffrn_measurement_device_type 'XtaLAB Synergy, Dualflex, HyPix'
_diffrn_measurement_method '\w scans'
_diffrn_orient_matrix_type 'CrysAlisPro convention (1999,Acta A55,543-557)'
_diffrn_orient_matrix_UB_11 -0.0199411000
_diffrn_orient_matrix_UB_12 0.0050906000
_diffrn_orient_matrix_UB_13 -0.1075670000
_diffrn_orient_matrix_UB_21 -0.0369132000
_diffrn_orient_matrix_UB_22 0.0605163000
_diffrn_orient_matrix_UB_23 -0.0052860000
_diffrn_orient_matrix_UB_31 0.2165320000
_diffrn_orient_matrix_UB_32 0.0106949000
_diffrn_orient_matrix_UB_33 0.0794512000
_diffrn_radiation_monochromator mirror
_diffrn_radiation_probe x-ray
_diffrn_radiation_type 'Cu K\a'
_diffrn_radiation_wavelength 1.54184
_diffrn_reflns_av_R_equivalents 0.0254
_diffrn_reflns_av_unetI/netI 0.0164
_diffrn_reflns_Laue_measured_fraction_full 1.000
_diffrn_reflns_Laue_measured_fraction_max 0.980
_diffrn_reflns_limit_h_max 11
_diffrn_reflns_limit_h_min -9
_diffrn_reflns_limit_k_max 30
_diffrn_reflns_limit_k_min -31
_diffrn_reflns_limit_l_max 19
_diffrn_reflns_limit_l_min -18
_diffrn_reflns_number 26394
_diffrn_reflns_point_group_measured_fraction_full 1.000
_diffrn_reflns_point_group_measured_fraction_max 0.980
_diffrn_reflns_theta_full 67.684
_diffrn_reflns_theta_max 77.487
_diffrn_reflns_theta_min 3.538
_diffrn_source 'micro-focus sealed X-ray tube'
_diffrn_source_type 'PhotonJet (Cu) X-ray Source'
_exptl_absorpt_coefficient_mu 9.885
_exptl_absorpt_correction_T_max 0.807
_exptl_absorpt_correction_T_min 0.522
_exptl_absorpt_correction_type gaussian
_exptl_absorpt_process_details
;
CrysAlisPro 1.171.40.61a (Rigaku Oxford Diffraction, 2019)
Numerical absorption correction based on gaussian integration over
			a multifaceted crystal model
Empirical absorption correction using spherical harmonics,
 implemented in SCALE3 ABSPACK scaling algorithm.
;
_exptl_crystal_colour 'clear yellow'
_exptl_crystal_colour_lustre clear
_exptl_crystal_colour_primary yellow
_exptl_crystal_density_diffrn 1.595
_exptl_crystal_description block
_exptl_crystal_F_000 1264
_exptl_crystal_size_max 0.103
_exptl_crystal_size_mid 0.099
_exptl_crystal_size_min 0.075
_refine_diff_density_max 1.769
_refine_diff_density_min -1.562
_refine_diff_density_rms 0.093
_refine_ls_extinction_method none
_refine_ls_goodness_of_fit_ref 1.091
_refine_ls_hydrogen_treatment mixed
_refine_ls_matrix_type full
_refine_ls_number_parameters 334
_refine_ls_number_reflns 5587
_refine_ls_number_restraints 0
_refine_ls_restrained_S_all 1.091
_refine_ls_R_factor_all 0.0296
_refine_ls_R_factor_gt 0.0287
_refine_ls_shift/su_max 0.001
_refine_ls_shift/su_mean 0.000
_refine_ls_structure_factor_coef Fsqd
_refine_ls_weighting_details 'w=1/[\s^2^(Fo^2^)+(0.0190P)^2^+8.3782P] where P=(Fo^2^+2Fc^2^)/3'
_refine_ls_weighting_scheme calc
_refine_ls_wR_factor_gt 0.0655
_refine_ls_wR_factor_ref 0.0660
_reflns_Friedel_coverage 0.000
_reflns_number_gt 5418
_reflns_number_total 5587
_reflns_threshold_expression 'I > 2\s(I)'
_cod_data_source_file cs1c00740_si_005.cif
_cod_data_source_block 19ma116_absorption
_cod_original_cell_volume 2680.35(15)
_cod_database_code 4518875
_shelx_shelxl_version_number 2016/4
_chemical_oxdiff_formula 'C34 H28 Ir1 N4 O2 '
_shelx_space_group_comment
;
The symmetry employed for this shelxl refinement is uniquely defined
by the following loop, which should always be used as a source of
symmetry information in preference to the above space-group names.
They are only intended as comments.
;
_reflns_odcompleteness_completeness 99.98
_reflns_odcompleteness_iscentric 1
_reflns_odcompleteness_theta 66.97
_olex2_refinement_description
;
1. Fixed Uiso
 At 1.2 times of:
  All C(H) groups
 At 1.5 times of:
  All C(H,H,H) groups
2. Rigid body (RIGU) restrains
 Ir1, H
 with sigma for 1-2 distances of 0.004 and sigma for 1-3 distances of 0.004
3. Others
 Fixed Sof: O2(0.5) O3(0.5)
 Fixed Uiso: H(0.05)
4.a Aromatic/amide H refined with riding coordinates:
 C6(H6), C7(H7), C4(H4), C5(H5), C9(H9), C10(H10), C12(H12), C13(H13)
4.b Idealised Me refined as rotating group:
 C20(H20A,H20B,H20C), C21(H21A,H21B,H21C), C23(H23A,H23B,H23C), C24(H24A,H24B,
 H24C), C22(H22A,H22B,H22C), C14(H14A,H14B,H14C)
;
_olex2_submission_special_instructions 'No special instructions were received'
_oxdiff_exptl_absorpt_empirical_details
;
Empirical correction (ABSPACK) includes:
- Absorption correction using spherical harmonics
- Frame scaling
;
_oxdiff_exptl_absorpt_empirical_full_max 1.762
_oxdiff_exptl_absorpt_empirical_full_min 0.681

loop_
_space_group_symop_operation_xyz
'x, y, z'
'-x, y+1/2, -z+1/2'
'-x, -y, -z'
'x, -y-1/2, z-1/2'

loop_
_atom_site_label
_atom_site_type_symbol
_atom_site_fract_x
_atom_site_fract_y
_atom_site_fract_z
_atom_site_U_iso_or_equiv
_atom_site_adp_type
_atom_site_occupancy
_atom_site_site_symmetry_order
_atom_site_calc_flag
_atom_site_refinement_flags_posn
_atom_site_refinement_flags_adp
_atom_site_refinement_flags_occupancy
_atom_site_disorder_assembly
_atom_site_disorder_group
Ir1 Ir 0.13445(2) 0.73752(2) 0.39032(2) 0.02974(6) Uani 1 1 d . U . . .
N3 N 0.2160(4) 0.59822(12) 0.5575(3) 0.0311(6) Uani 1 1 d . . . . .
N4 N 0.3786(4) 0.69238(12) 0.4584(3) 0.0303(6) Uani 1 1 d . . . . .
O1 O 0.6454(5) 0.42774(12) 0.8563(3) 0.0525(8) Uani 1 1 d . . . . .
N2 N 0.0403(4) 0.60781(14) 0.5212(3) 0.0365(7) Uani 1 1 d . . . . .
N1 N -0.0244(4) 0.65305(13) 0.4608(3) 0.0349(7) Uani 1 1 d . . . . .
C2 C 0.2615(5) 0.63801(14) 0.5194(3) 0.0284(7) Uani 1 1 d . . . . .
C1 C 0.1084(5) 0.67344(15) 0.4583(3) 0.0303(7) Uani 1 1 d . . . . .
C3 C 0.4123(5) 0.64627(15) 0.5183(3) 0.0292(7) Uani 1 1 d . . . . .
C16 C -0.1485(5) 0.77294(16) 0.2729(3) 0.0339(8) Uani 1 1 d . . . . .
C6 C 0.6583(5) 0.67374(17) 0.4857(3) 0.0371(8) Uani 1 1 d . . . . .
H6 H 0.738639 0.683420 0.472342 0.044 Uiso 1 1 calc R . . . .
C8 C 0.3267(5) 0.55379(15) 0.6324(3) 0.0312(7) Uani 1 1 d . . . . .
C15 C -0.0114(6) 0.81459(16) 0.3123(3) 0.0375(8) Uani 1 1 d . . . . .
C7 C 0.5025(5) 0.70516(16) 0.4447(3) 0.0337(8) Uani 1 1 d . . . . .
H7 H 0.482525 0.736668 0.405703 0.040 Uiso 1 1 calc R . . . .
C4 C 0.5697(5) 0.61392(16) 0.5638(3) 0.0340(8) Uani 1 1 d . . . . .
H4 H 0.591747 0.583212 0.605333 0.041 Uiso 1 1 calc R . . . .
C17 C -0.1392(5) 0.73621(16) 0.2048(3) 0.0359(8) Uani 1 1 d . . . . .
C5 C 0.6926(5) 0.62777(17) 0.5467(3) 0.0356(8) Uani 1 1 d . . . . .
H5 H 0.797703 0.606335 0.576060 0.043 Uiso 1 1 calc R . . . .
C9 C 0.2665(5) 0.50249(16) 0.5913(3) 0.0353(8) Uani 1 1 d . . . . .
H9 H 0.155862 0.496830 0.514452 0.042 Uiso 1 1 calc R . . . .
C10 C 0.3697(5) 0.45900(16) 0.6641(4) 0.0366(8) Uani 1 1 d . . . . .
H10 H 0.328453 0.424279 0.636343 0.044 Uiso 1 1 calc R . . . .
C11 C 0.5341(6) 0.46786(16) 0.7777(3) 0.0375(8) Uani 1 1 d . . . . .
C19 C 0.0898(6) 0.80281(17) 0.2739(4) 0.0393(9) Uani 1 1 d . . . . .
C18 C 0.0091(6) 0.75392(18) 0.2069(3) 0.0386(9) Uani 1 1 d . . . . .
C12 C 0.5950(7) 0.51989(18) 0.8184(4) 0.0488(11) Uani 1 1 d . . . . .
H12 H 0.706885 0.525651 0.894882 0.059 Uiso 1 1 calc R . . . .
C20 C 0.0114(7) 0.86420(19) 0.3752(4) 0.0539(12) Uani 1 1 d . . . . .
H20A H -0.015476 0.856130 0.424235 0.081 Uiso 1 1 calc GR . . . .
H20B H -0.075980 0.891118 0.319808 0.081 Uiso 1 1 calc GR . . . .
H20C H 0.140369 0.877157 0.421856 0.081 Uiso 1 1 calc GR . . . .
C13 C 0.4916(6) 0.56291(17) 0.7468(4) 0.0421(9) Uani 1 1 d . . . . .
H13 H 0.531670 0.597664 0.774671 0.051 Uiso 1 1 calc R . . . .
C21 C -0.2958(6) 0.7712(2) 0.2848(4) 0.0478(11) Uani 1 1 d . . . . .
H21A H -0.311723 0.734968 0.297799 0.072 Uiso 1 1 calc GR . . . .
H21B H -0.415554 0.784481 0.214832 0.072 Uiso 1 1 calc GR . . . .
H21C H -0.254246 0.793060 0.349246 0.072 Uiso 1 1 calc GR . . . .
C23 C 0.0659(7) 0.7284(2) 0.1457(4) 0.0538(12) Uani 1 1 d . . . . .
H23A H 0.203034 0.726947 0.197106 0.081 Uiso 1 1 calc GR . . . .
H23B H 0.016550 0.749140 0.078278 0.081 Uiso 1 1 calc GR . . . .
H23C H 0.014653 0.692819 0.122475 0.081 Uiso 1 1 calc GR . . . .
C24 C 0.2332(7) 0.8379(2) 0.2877(5) 0.0572(13) Uani 1 1 d . . . . .
H24A H 0.313726 0.854256 0.363158 0.086 Uiso 1 1 calc GR . . . .
H24B H 0.167980 0.865157 0.229022 0.086 Uiso 1 1 calc GR . . . .
H24C H 0.310244 0.816770 0.279947 0.086 Uiso 1 1 calc GR . . . .
C22 C -0.2701(6) 0.68914(19) 0.1400(4) 0.0508(11) Uani 1 1 d . . . . .
H22A H -0.234268 0.670039 0.102734 0.076 Uiso 1 1 calc GR . . . .
H22B H -0.399776 0.701492 0.082452 0.076 Uiso 1 1 calc GR . . . .
H22C H -0.260150 0.665788 0.193458 0.076 Uiso 1 1 calc GR . . . .
C14 C 0.5944(8) 0.37409(18) 0.8121(4) 0.0597(13) Uani 1 1 d . . . . .
H14A H 0.609773 0.369536 0.756603 0.090 Uiso 1 1 calc GR . . . .
H14B H 0.463402 0.367515 0.775087 0.090 Uiso 1 1 calc GR . . . .
H14C H 0.675879 0.349311 0.874971 0.090 Uiso 1 1 calc GR . . . .
C27 C 0.8368(15) 0.4747(3) 0.6945(9) 0.116(3) Uani 1 1 d . . . . .
C28 C 0.9532(14) 0.4321(3) 0.7748(10) 0.116(3) Uani 1 1 d . . . . .
C26 C 1.1210(15) 0.5037(4) 0.7787(11) 0.136(4) Uani 1 1 d . . . . .
H H 0.280(7) 0.7619(18) 0.549(4) 0.050 Uiso 1 1 d . U . . .
O2 O 1.170(2) 0.4538(5) 0.8159(18) 0.169(7) Uani 0.5 1 d . . P A 1
C25 C 0.9269(11) 0.5184(3) 0.7044(6) 0.0848(19) Uani 1 1 d . . . . .
O3 O 1.143(3) 0.4401(6) 0.8919(12) 0.166(7) Uani 0.5 1 d . . P A 2

loop_
_atom_site_aniso_label
_atom_site_aniso_U_11
_atom_site_aniso_U_22
_atom_site_aniso_U_33
_atom_site_aniso_U_23
_atom_site_aniso_U_13
_atom_site_aniso_U_12
Ir1 0.02696(8) 0.03440(9) 0.03292(9) 0.00583(6) 0.02198(7) 0.00475(6)
N3 0.0269(14) 0.0341(16) 0.0368(16) 0.0055(13) 0.0230(13) 0.0037(12)
N4 0.0262(14) 0.0356(16) 0.0350(15) 0.0029(13) 0.0227(13) 0.0017(12)
O1 0.062(2) 0.0395(16) 0.0373(16) 0.0082(13) 0.0247(15) 0.0138(14)
N2 0.0281(15) 0.0426(18) 0.0459(18) 0.0068(15) 0.0275(15) 0.0041(13)
N1 0.0286(15) 0.0422(18) 0.0438(18) 0.0075(14) 0.0283(15) 0.0042(13)
C2 0.0255(16) 0.0313(17) 0.0319(18) 0.0056(14) 0.0205(15) 0.0034(13)
C1 0.0270(16) 0.0351(19) 0.0355(18) 0.0038(15) 0.0236(15) 0.0033(14)
C3 0.0233(16) 0.0354(18) 0.0298(17) 0.0006(14) 0.0179(14) 0.0021(14)
C16 0.0252(17) 0.041(2) 0.0318(18) 0.0121(15) 0.0172(15) 0.0132(15)
C6 0.0292(18) 0.051(2) 0.040(2) -0.0035(17) 0.0269(17) -0.0029(16)
C8 0.0296(17) 0.0331(18) 0.0363(19) 0.0054(15) 0.0241(16) 0.0022(14)
C15 0.037(2) 0.0331(19) 0.037(2) 0.0087(16) 0.0221(17) 0.0088(16)
C7 0.0278(17) 0.044(2) 0.0343(18) -0.0017(16) 0.0229(16) -0.0034(15)
C4 0.0264(17) 0.040(2) 0.0374(19) -0.0006(16) 0.0218(16) 0.0021(15)
C17 0.0288(18) 0.040(2) 0.0326(19) 0.0051(16) 0.0179(16) 0.0045(15)
C5 0.0232(16) 0.048(2) 0.0347(19) -0.0054(16) 0.0190(15) 0.0025(15)
C9 0.0292(18) 0.037(2) 0.038(2) -0.0013(16) 0.0213(16) -0.0016(15)
C10 0.0343(19) 0.0326(19) 0.043(2) 0.0020(16) 0.0257(18) 0.0014(15)
C11 0.043(2) 0.036(2) 0.036(2) 0.0061(16) 0.0268(18) 0.0065(16)
C19 0.0359(19) 0.040(2) 0.041(2) 0.0154(17) 0.0254(18) 0.0046(16)
C18 0.040(2) 0.051(2) 0.0312(19) 0.0128(17) 0.0259(17) 0.0111(18)
C12 0.047(2) 0.044(2) 0.033(2) -0.0025(18) 0.0171(19) 0.0037(19)
C20 0.054(3) 0.043(2) 0.046(2) 0.001(2) 0.025(2) 0.008(2)
C13 0.043(2) 0.035(2) 0.038(2) -0.0038(16) 0.0222(18) -0.0012(17)
C21 0.040(2) 0.062(3) 0.050(2) 0.014(2) 0.033(2) 0.013(2)
C23 0.056(3) 0.069(3) 0.048(3) 0.011(2) 0.039(2) 0.018(2)
C24 0.042(2) 0.064(3) 0.061(3) 0.020(2) 0.033(2) -0.001(2)
C22 0.041(2) 0.048(3) 0.047(2) -0.002(2) 0.022(2) 0.0001(19)
C14 0.071(3) 0.036(2) 0.055(3) 0.008(2) 0.034(3) 0.013(2)
C27 0.156(8) 0.076(5) 0.151(8) 0.012(5) 0.117(8) 0.014(5)
C28 0.108(6) 0.077(5) 0.146(8) 0.022(5) 0.076(6) 0.001(5)
C26 0.129(8) 0.129(8) 0.210(11) 0.067(8) 0.138(8) 0.037(6)
O2 0.215(14) 0.108(9) 0.34(2) 0.127(12) 0.248(16) 0.084(9)
C25 0.086(5) 0.060(4) 0.086(5) 0.006(3) 0.047(4) 0.002(3)
O3 0.232(19) 0.127(12) 0.103(10) -0.024(8) 0.096(12) -0.002(11)

loop_
_atom_type_symbol
_atom_type_description
_atom_type_scat_dispersion_real
_atom_type_scat_dispersion_imag
_atom_type_scat_source
C C 0.0181 0.0091 'International Tables Vol C Tables 4.2.6.8 and 6.1.1.4'
H H 0.0000 0.0000 'International Tables Vol C Tables 4.2.6.8 and 6.1.1.4'
Ir Ir -4.7710 6.5667 'International Tables Vol C Tables 4.2.6.8 and 6.1.1.4'
N N 0.0311 0.0180 'International Tables Vol C Tables 4.2.6.8 and 6.1.1.4'
O O 0.0492 0.0322 'International Tables Vol C Tables 4.2.6.8 and 6.1.1.4'

loop_
_exptl_crystal_face_index_h
_exptl_crystal_face_index_k
_exptl_crystal_face_index_l
_exptl_crystal_face_perp_dist
1 -8 -7 0.0471
-6 3 6 0.0329
5 -6 -8 0.0599
-3 -6 -3 0.0516
-6 -1 9 0.0343
0 -5 -1 0.0488
-5 3 2 0.0339
0 5 1 0.0429
4 4 1 0.0345
1 5 -3 0.0373
-1 -5 3 0.0434
1 3 -6 0.0374
3 -3 2 0.0310
-2 5 -1 0.0372

loop_
_geom_angle_atom_site_label_1
_geom_angle_atom_site_label_2
_geom_angle_atom_site_label_3
_geom_angle
_geom_angle_site_symmetry_1
_geom_angle_site_symmetry_3
_geom_angle_publ_flag
N4 Ir1 C16 162.99(14) . . ?
N4 Ir1 C15 144.90(14) . . ?
O2a C26 C25 119.1(11) . . ?
N4 Ir1 C17 124.96(13) . . ?
N4 Ir1 C19 110.80(13) . . ?
N4 Ir1 C18 102.32(13) . . ?
N4 Ir1 H 85.3(14) . . ?
C1 Ir1 N4 77.15(13) . . ?
C1 Ir1 C16 104.98(14) . . ?
C1 Ir1 C15 137.40(15) . . ?
C1 Ir1 C17 102.84(15) . . ?
C1 Ir1 C19 165.60(15) . . ?
C1 Ir1 C18 130.61(16) . . ?
C1 Ir1 H 79.8(14) . . ?
C16 Ir1 C15 38.37(15) . . ?
C16 Ir1 C17 38.05(15) . . ?
C16 Ir1 C19 63.83(14) . . ?
C16 Ir1 C18 63.18(14) . . ?
C16 Ir1 H 111.7(14) . . ?
C15 Ir1 C17 63.03(15) . . ?
C15 Ir1 C19 37.67(15) . . ?
C15 Ir1 C18 62.56(15) . . ?
C15 Ir1 H 94.3(14) . . ?
C17 Ir1 C19 62.77(15) . . ?
C17 Ir1 C18 37.11(15) . . ?
C17 Ir1 H 149.6(14) . . ?
C19 Ir1 C18 37.42(16) . . ?
C19 Ir1 H 112.2(14) . . ?
C18 Ir1 H 149.5(14) . . ?
N2 N3 C8 119.9(3) . . ?
C2 N3 N2 109.3(3) . . ?
C2 N3 C8 130.6(3) . . ?
C3 N4 Ir1 118.4(2) . . ?
C7 N4 Ir1 123.8(3) . . ?
C7 N4 C3 117.7(3) . . ?
C11 O1 C14 116.5(3) . . ?
N1 N2 N3 107.7(3) . . ?
N2 N1 C1 109.7(3) . . ?
N3 C2 C1 106.5(3) . . ?
N3 C2 C3 134.5(3) . . ?
C1 C2 C3 118.6(3) . . ?
N1 C1 Ir1 137.4(3) . . ?
N1 C1 C2 106.8(3) . . ?
C2 C1 Ir1 115.8(2) . . ?
N4 C3 C2 109.7(3) . . ?
N4 C3 C4 121.4(3) . . ?
C4 C3 C2 128.9(3) . . ?
C15 C16 Ir1 72.1(2) . . ?
C15 C16 C17 107.7(3) . . ?
C15 C16 C21 126.9(4) . . ?
C17 C16 Ir1 73.6(2) . . ?
C17 C16 C21 124.9(4) . . ?
C21 C16 Ir1 126.4(3) . . ?
C7 C6 H6 120.5 . . ?
C5 C6 H6 120.5 . . ?
C5 C6 C7 118.9(3) . . ?
C9 C8 N3 119.8(3) . . ?
C9 C8 C13 120.5(4) . . ?
C13 C8 N3 119.7(3) . . ?
C16 C15 Ir1 69.6(2) . . ?
C16 C15 C19 108.8(4) . . ?
C16 C15 C20 125.4(4) . . ?
C19 C15 Ir1 73.0(2) . . ?
C19 C15 C20 125.7(4) . . ?
C20 C15 Ir1 126.9(3) . . ?
N4 C7 C6 123.1(4) . . ?
N4 C7 H7 118.4 . . ?
C6 C7 H7 118.4 . . ?
C3 C4 H4 120.3 . . ?
C5 C4 C3 119.4(4) . . ?
C5 C4 H4 120.3 . . ?
C16 C17 Ir1 68.3(2) . . ?
C16 C17 C22 124.6(4) . . ?
C18 C17 Ir1 72.4(2) . . ?
C18 C17 C16 108.0(4) . . ?
C18 C17 C22 127.3(4) . . ?
C22 C17 Ir1 126.6(3) . . ?
C6 C5 H5 120.3 . . ?
C4 C5 C6 119.4(3) . . ?
C4 C5 H5 120.3 . . ?
C8 C9 H9 119.8 . . ?
C8 C9 C10 120.4(4) . . ?
C10 C9 H9 119.8 . . ?
C9 C10 H10 120.3 . . ?
C11 C10 C9 119.3(4) . . ?
C11 C10 H10 120.3 . . ?
O1 C11 C10 123.7(4) . . ?
O1 C11 C12 116.3(4) . . ?
C10 C11 C12 120.0(4) . . ?
C15 C19 Ir1 69.3(2) . . ?
C15 C19 C18 107.0(3) . . ?
C15 C19 C24 126.3(4) . . ?
C18 C19 Ir1 71.8(2) . . ?
C18 C19 C24 126.4(4) . . ?
C24 C19 Ir1 129.6(3) . . ?
C17 C18 Ir1 70.5(2) . . ?
C17 C18 C19 108.4(4) . . ?
C17 C18 C23 126.4(4) . . ?
C19 C18 Ir1 70.8(2) . . ?
C19 C18 C23 125.0(4) . . ?
C23 C18 Ir1 127.0(3) . . ?
C11 C12 H12 119.7 . . ?
C13 C12 C11 120.7(4) . . ?
C13 C12 H12 119.7 . . ?
C15 C20 H20A 109.5 . . ?
C15 C20 H20B 109.5 . . ?
C15 C20 H20C 109.5 . . ?
H20A C20 H20B 109.5 . . ?
H20A C20 H20C 109.5 . . ?
H20B C20 H20C 109.5 . . ?
C8 C13 H13 120.4 . . ?
C12 C13 C8 119.1(4) . . ?
C12 C13 H13 120.4 . . ?
C16 C21 H21A 109.5 . . ?
C16 C21 H21B 109.5 . . ?
C16 C21 H21C 109.5 . . ?
H21A C21 H21B 109.5 . . ?
H21A C21 H21C 109.5 . . ?
H21B C21 H21C 109.5 . . ?
C18 C23 H23A 109.5 . . ?
C18 C23 H23B 109.5 . . ?
C18 C23 H23C 109.5 . . ?
H23A C23 H23B 109.5 . . ?
H23A C23 H23C 109.5 . . ?
H23B C23 H23C 109.5 . . ?
C19 C24 H24A 109.5 . . ?
C19 C24 H24B 109.5 . . ?
C19 C24 H24C 109.5 . . ?
H24A C24 H24B 109.5 . . ?
H24A C24 H24C 109.5 . . ?
H24B C24 H24C 109.5 . . ?
C17 C22 H22A 109.5 . . ?
C17 C22 H22B 109.5 . . ?
C17 C22 H22C 109.5 . . ?
H22A C22 H22B 109.5 . . ?
H22A C22 H22C 109.5 . . ?
H22B C22 H22C 109.5 . . ?
O1 C14 H14A 109.5 . . ?
O1 C14 H14B 109.5 . . ?
O1 C14 H14C 109.5 . . ?
H14A C14 H14B 109.5 . . ?
H14A C14 H14C 109.5 . . ?
H14B C14 H14C 109.5 . . ?
C26 O2a C28 98.8(9) . . ?
C25 C27 C28 116.9(9) . . ?
C27 C28 O2 96.5(7) . . ?
C27 C28 O3 123.9(10) . . ?
C27 C25 C26 104.8(8) . . ?

loop_
_geom_bond_atom_site_label_1
_geom_bond_atom_site_label_2
_geom_bond_distance
_geom_bond_site_symmetry_2
_geom_bond_publ_flag
Ir1 N4 2.095(3) . ?
Ir1 C1 2.013(4) . ?
Ir1 C16 2.166(3) . ?
Ir1 C15 2.199(4) . ?
Ir1 C17 2.236(4) . ?
Ir1 C19 2.247(4) . ?
Ir1 C18 2.261(4) . ?
Ir1 H 1.94(5) . ?
N3 N2 1.357(4) . ?
N3 C2 1.356(5) . ?
N3 C8 1.431(5) . ?
N4 C3 1.375(5) . ?
N4 C7 1.342(4) . ?
O1 C11 1.371(5) . ?
O1 C14 1.434(6) . ?
N2 N1 1.327(4) . ?
N1 C1 1.362(4) . ?
C2 C1 1.388(5) . ?
C2 C3 1.432(5) . ?
C3 C4 1.391(5) . ?
C16 C15 1.435(6) . ?
C16 C17 1.436(6) . ?
C16 C21 1.500(5) . ?
C6 H6 0.9300 . ?
C6 C7 1.382(5) . ?
C6 C5 1.380(6) . ?
C8 C9 1.374(5) . ?
C8 C13 1.387(6) . ?
C15 C19 1.436(6) . ?
C15 C20 1.498(6) . ?
C7 H7 0.9300 . ?
C4 H4 0.9300 . ?
C4 C5 1.378(5) . ?
C17 C18 1.431(6) . ?
C17 C22 1.502(6) . ?
C5 H5 0.9300 . ?
C9 H9 0.9300 . ?
C9 C10 1.389(5) . ?
C10 H10 0.9300 . ?
C10 C11 1.379(6) . ?
C11 C12 1.390(6) . ?
C19 C18 1.446(6) . ?
C19 C24 1.490(6) . ?
C18 C23 1.492(6) . ?
C12 H12 0.9300 . ?
C12 C13 1.375(6) . ?
C20 H20A 0.9600 . ?
C20 H20B 0.9600 . ?
C20 H20C 0.9600 . ?
C13 H13 0.9300 . ?
C21 H21A 0.9600 . ?
C21 H21B 0.9600 . ?
C21 H21C 0.9600 . ?
C23 H23A 0.9600 . ?
C23 H23B 0.9600 . ?
C23 H23C 0.9600 . ?
C24 H24A 0.9600 . ?
C24 H24B 0.9600 . ?
C24 H24C 0.9600 . ?
C22 H22A 0.9600 . ?
C22 H22B 0.9600 . ?
C22 H22C 0.9600 . ?
C14 H14A 0.9600 . ?
C14 H14B 0.9600 . ?
C14 H14C 0.9600 . ?
C27 C28 1.436(12) . ?
C27 C25 1.323(11) . ?
C28 O2 1.754(15) . ?
C28 O3 1.480(17) . ?
C26 O2 1.323(13) . ?
C26 C25 1.405(11) . ?
